data_1552941
loop_
_publ_author_name
'Ermert, David M.'
'Gembicky, Milan'
'Rheingold, Arnold L.'

_publ_section_title
;
 [Oxybis(ethane-1,2-diyl)]bis(dimethylammonium) octamolybdate dihydrate
;
_journal_coeditor_code LH4048
_journal_issue 11
_journal_name_full IUCrData
_journal_paper_doi 10.1107/S2414314619015360
_journal_volume 4
_journal_year 2019
_chemical_formula_iupac '(C8 H22 N2 O)2 [Mo8 O26], 2D2 O'
_chemical_formula_moiety '2(C8 H22 N2 O 2+), Mo8 O26 4-, 2(D2 O)'
_chemical_formula_sum 'C16 H44 D4 Mo8 N4 O30'
_chemical_formula_weight 1548.13
_chemical_name_systematic
;
[Oxybis(ethane-1,2-diyl)]bis(dimethylammonium) octamolybdate dihydrate
;
_space_group_crystal_system monoclinic
_space_group_IT_number 14
_space_group_name_Hall '-P 2yn'
_space_group_name_H-M_alt 'P 1 21/n 1'
_atom_sites_solution_hydrogens mixed
_atom_sites_solution_primary direct
_audit_creation_method
;
Olex2 1.2
(compiled 2018.05.29 svn.r3508 for OlexSys, GUI svn.r5506)
;
_cell_angle_alpha 90
_cell_angle_beta 96.773(3)
_cell_angle_gamma 90
_cell_formula_units_Z 2
_cell_length_a 10.139(3)
_cell_length_b 11.350(3)
_cell_length_c 17.815(5)
_cell_measurement_reflns_used 4105
_cell_measurement_temperature 100
_cell_measurement_theta_max 25.36
_cell_measurement_theta_min 2.21
_cell_volume 2035.8(10)
_computing_cell_refinement
;
SAINT (Bruker, 2017)
;
_computing_data_collection
;
APEX3 (Bruker, 2017)
;
_computing_data_reduction
;
SAINT (Bruker, 2017)
;
_computing_molecular_graphics
;
PLATON (Spek, 2009)
;
_computing_publication_material
;
<i>OLEX2 </i>(Dolomanov <i>et al.</i>,  2009)
;
_computing_structure_refinement
;
SHELXL2016 (Sheldrick, 2015)
;
_computing_structure_solution
;
SHELXS97 (Sheldrick, 2008)
;
_diffrn_ambient_temperature 100.0
_diffrn_detector_area_resol_mean 8.258
_diffrn_measured_fraction_theta_full 0.978
_diffrn_measured_fraction_theta_max 0.977
_diffrn_measurement_device 'Kappa Four-Circle'
_diffrn_measurement_device_type 'Bruker APEXII CCD'
_diffrn_measurement_method '\f and \w scans'
_diffrn_radiation_type MoK\a
_diffrn_radiation_wavelength 0.71073
_diffrn_reflns_av_R_equivalents 0.0287
_diffrn_reflns_av_unetI/netI 0.0420
_diffrn_reflns_limit_h_max 12
_diffrn_reflns_limit_h_min -10
_diffrn_reflns_limit_k_max 13
_diffrn_reflns_limit_k_min -9
_diffrn_reflns_limit_l_max 19
_diffrn_reflns_limit_l_min -21
_diffrn_reflns_number 8296
_diffrn_reflns_theta_full 25.242
_diffrn_reflns_theta_max 25.365
_diffrn_reflns_theta_min 2.132
_diffrn_standards_number 0
_exptl_absorpt_coefficient_mu 2.482
_exptl_absorpt_correction_T_max 0.6462
_exptl_absorpt_correction_T_min 0.5810
_exptl_absorpt_correction_type multi-scan
_exptl_absorpt_process_details
;
(SADABS; Bruker, 2017)
;
_exptl_crystal_colour colourless
_exptl_crystal_density_diffrn 2.526
_exptl_crystal_description block
_exptl_crystal_F_000 1496
_exptl_crystal_size_max 0.28
_exptl_crystal_size_mid 0.23
_exptl_crystal_size_min 0.02
_refine_diff_density_max 0.749
_refine_diff_density_min -0.879
_refine_ls_extinction_method none
_refine_ls_goodness_of_fit_ref 1.078
_refine_ls_hydrogen_treatment constr
_refine_ls_matrix_type full
_refine_ls_number_parameters 269
_refine_ls_number_reflns 3652
_refine_ls_number_restraints 0
_refine_ls_restrained_S_all 1.078
_refine_ls_R_factor_all 0.0440
_refine_ls_R_factor_gt 0.0318
_refine_ls_shift/su_max 0.001
_refine_ls_shift/su_mean 0.000
_refine_ls_structure_factor_coef Fsqd
_refine_ls_weighting_details 'w=1/[\s^2^(Fo^2^)+(0.0204P)^2^+11.0569P] where P=(Fo^2^+2Fc^2^)/3'
_refine_ls_weighting_scheme calc
_refine_ls_wR_factor_gt 0.0695
_refine_ls_wR_factor_ref 0.0741
_reflns_number_gt 2992
_reflns_number_total 3652
_reflns_threshold_expression 'I > 2\s(I)'
_cod_data_source_file lh4048sup1.cif
_cod_data_source_block I
_cod_original_cell_volume 2035.7(9)
_cod_original_sg_symbol_H-M 'P 21/n'
_cod_database_code 1552941
_shelx_space_group_comment
;
The symmetry employed for this shelxl refinement is uniquely defined
by the following loop, which should always be used as a source of
symmetry information in preference to the above space-group names.
They are only intended as comments.
;
_shelx_estimated_absorpt_t_min 0.543
_shelx_estimated_absorpt_t_max 0.952

loop_
_space_group_symop_operation_xyz
'x, y, z'
'-x+1/2, y+1/2, -z+1/2'
'-x, -y, -z'
'x-1/2, -y-1/2, z-1/2'

loop_
_atom_site_type_symbol
_atom_site_label
_atom_site_fract_x
_atom_site_fract_y
_atom_site_fract_z
_atom_site_U_iso_or_equiv
_atom_site_adp_type
_atom_site_calc_flag
_atom_site_occupancy
Mo Mo4 0.51222(5) 0.56859(4) 0.59121(2) 0.00664(12) Uani d 1
Mo Mo3 0.57308(5) 0.29183(4) 0.58295(2) 0.00758(12) Uani d 1
Mo Mo2 0.27674(5) 0.24855(5) 0.49345(3) 0.00926(13) Uani d 1
Mo Mo1 0.21926(5) 0.52804(5) 0.50414(3) 0.00963(13) Uani d 1
O O5 0.6544(4) 0.4504(3) 0.59792(19) 0.0083(8) Uani d 1
O O4 0.4575(4) 0.1866(3) 0.52022(19) 0.0082(8) Uani d 1
O O1 0.4160(4) 0.4202(3) 0.53033(19) 0.0081(8) Uani d 1
O O2 0.3639(4) 0.6471(3) 0.53276(19) 0.0078(8) Uani d 1
O O3 0.1739(4) 0.3814(3) 0.45750(19) 0.0090(8) Uani d 1
O O15 0.5610(4) 0.0398(4) 0.4110(2) 0.0102(9) Uani d 1
D D15A 0.538031 0.090272 0.443795 0.015 Uiso d 1
D D15B 0.552187 -0.028589 0.431848 0.015 Uiso d 1
O O13 0.6163(4) 0.6926(3) 0.6051(2) 0.0102(8) Uani d 1
O O7 0.1035(4) 0.6188(4) 0.4579(2) 0.0138(9) Uani d 1
O O14 0.6350(4) 0.1851(4) 0.2749(2) 0.0138(9) Uani d 1
O O11 0.7115(4) 0.2063(4) 0.5948(2) 0.0127(9) Uani d 1
O O9 0.2025(4) 0.1352(4) 0.4428(2) 0.0161(9) Uani d 1
O O10 0.5105(4) 0.2820(4) 0.6675(2) 0.0116(9) Uani d 1
O O8 0.2277(4) 0.2344(4) 0.5810(2) 0.0162(9) Uani d 1
O O12 0.4551(4) 0.5481(4) 0.6757(2) 0.0117(9) Uani d 1
O O6 0.1744(4) 0.5114(4) 0.5923(2) 0.0148(9) Uani d 1
N N1 0.8289(5) 0.1047(4) 0.3826(2) 0.0108(10) Uani d 1
H H1 0.731353 0.088198 0.377628 0.013 Uiso calc 1
N N2 0.4038(5) 0.0472(4) 0.2666(3) 0.0120(11) Uani d 1
H H2 0.465967 0.050370 0.314483 0.014 Uiso calc 1
C C4 0.5429(6) 0.1940(6) 0.2073(3) 0.0163(14) Uani d 1
H H4A 0.567447 0.138138 0.168577 0.020 Uiso calc 1
H H4B 0.543593 0.274796 0.186460 0.020 Uiso calc 1
C C6 0.8473(6) 0.2142(6) 0.3394(3) 0.0159(13) Uani d 1
H H6A 0.942746 0.224333 0.334054 0.019 Uiso calc 1
H H6B 0.818449 0.282736 0.367715 0.019 Uiso calc 1
C C2 0.4473(7) -0.0508(6) 0.2199(3) 0.0221(15) Uani d 1
H H2A 0.385925 -0.057648 0.173291 0.033 Uiso calc 1
H H2B 0.447599 -0.124628 0.248378 0.033 Uiso calc 1
H H2C 0.536992 -0.034577 0.207200 0.033 Uiso calc 1
C C5 0.7685(6) 0.2105(6) 0.2617(3) 0.0185(14) Uani d 1
H H5A 0.773187 0.287257 0.235703 0.022 Uiso calc 1
H H5B 0.802965 0.148390 0.230206 0.022 Uiso calc 1
C C8 0.8742(6) 0.1196(6) 0.4648(3) 0.0172(14) Uani d 1
H H8A 0.969481 0.137400 0.471856 0.026 Uiso calc 1
H H8B 0.857809 0.046710 0.491716 0.026 Uiso calc 1
H H8C 0.825183 0.184516 0.484942 0.026 Uiso calc 1
C C3 0.4072(6) 0.1646(6) 0.2288(3) 0.0153(13) Uani d 1
H H3A 0.380344 0.226151 0.263347 0.018 Uiso calc 1
H H3B 0.342107 0.164899 0.182807 0.018 Uiso calc 1
C C7 0.8937(7) 0.0006(6) 0.3518(4) 0.0244(16) Uani d 1
H H7A 0.866396 -0.005198 0.297311 0.037 Uiso calc 1
H H7B 0.866965 -0.070964 0.376808 0.037 Uiso calc 1
H H7C 0.990385 0.009487 0.361060 0.037 Uiso calc 1
C C1 0.2683(6) 0.0247(6) 0.2869(3) 0.0209(15) Uani d 1
H H1A 0.205718 0.018943 0.240680 0.031 Uiso calc 1
H H1B 0.241766 0.089540 0.318142 0.031 Uiso calc 1
H H1C 0.267874 -0.049343 0.315157 0.031 Uiso calc 1

loop_
_atom_site_aniso_label
_atom_site_aniso_U_11
_atom_site_aniso_U_22
_atom_site_aniso_U_33
_atom_site_aniso_U_12
_atom_site_aniso_U_13
_atom_site_aniso_U_23
Mo4 0.0060(3) 0.0080(3) 0.0061(2) -0.0005(2) 0.00142(17) -0.00017(18)
Mo3 0.0070(3) 0.0078(3) 0.0080(2) -0.0009(2) 0.00073(18) 0.00107(19)
Mo2 0.0070(3) 0.0099(3) 0.0112(2) -0.0009(2) 0.00251(18) 0.0000(2)
Mo1 0.0070(3) 0.0103(3) 0.0118(2) -0.0009(2) 0.00221(19) -0.0002(2)
O5 0.009(2) 0.008(2) 0.0078(17) -0.0009(16) 0.0008(15) 0.0025(15)
O4 0.007(2) 0.008(2) 0.0096(18) 0.0003(16) 0.0029(15) -0.0001(15)
O1 0.008(2) 0.009(2) 0.0073(17) -0.0017(16) 0.0010(15) -0.0002(15)
O2 0.007(2) 0.005(2) 0.0108(18) -0.0014(16) 0.0003(15) 0.0010(15)
O3 0.007(2) 0.009(2) 0.0107(18) 0.0000(16) 0.0007(15) 0.0011(16)
O15 0.011(2) 0.008(2) 0.0122(19) 0.0018(18) 0.0033(16) -0.0002(16)
O13 0.007(2) 0.012(2) 0.0113(18) -0.0006(17) 0.0012(15) -0.0023(16)
O7 0.011(2) 0.013(2) 0.018(2) -0.0020(18) 0.0013(16) 0.0032(18)
O14 0.009(2) 0.021(3) 0.0116(19) -0.0033(18) 0.0017(16) 0.0065(17)
O11 0.009(2) 0.014(2) 0.0151(19) -0.0011(17) -0.0002(16) -0.0001(17)
O9 0.010(2) 0.018(3) 0.021(2) -0.0008(18) 0.0049(17) -0.0042(18)
O10 0.015(2) 0.012(2) 0.0082(18) -0.0027(18) 0.0037(16) 0.0010(16)
O8 0.016(2) 0.020(3) 0.014(2) -0.0002(19) 0.0061(17) 0.0020(18)
O12 0.015(2) 0.013(2) 0.0075(18) 0.0002(18) 0.0039(16) 0.0027(16)
O6 0.011(2) 0.016(2) 0.018(2) 0.0006(18) 0.0059(16) -0.0006(18)
N1 0.008(3) 0.012(3) 0.013(2) -0.001(2) 0.0044(19) 0.000(2)
N2 0.013(3) 0.011(3) 0.012(2) -0.002(2) 0.0012(19) -0.001(2)
C4 0.019(3) 0.017(4) 0.013(3) -0.002(3) 0.001(2) 0.003(3)
C6 0.013(3) 0.017(4) 0.018(3) -0.004(3) 0.003(2) 0.002(3)
C2 0.034(4) 0.014(4) 0.017(3) 0.002(3) -0.002(3) 0.001(3)
C5 0.016(3) 0.020(4) 0.020(3) -0.005(3) 0.004(3) 0.008(3)
C8 0.010(3) 0.028(4) 0.014(3) 0.000(3) 0.001(2) -0.002(3)
C3 0.015(3) 0.017(3) 0.013(3) 0.005(3) -0.002(2) 0.003(2)
C7 0.034(4) 0.019(4) 0.022(3) 0.003(3) 0.011(3) -0.006(3)
C1 0.014(3) 0.033(4) 0.016(3) -0.009(3) 0.003(3) 0.004(3)

loop_
_atom_type_symbol
_atom_type_description
_atom_type_scat_dispersion_real
_atom_type_scat_dispersion_imag
_atom_type_scat_source
C C 0.0033 0.0016 'International Tables Vol C Tables 4.2.6.8 and 6.1.1.4'
H H 0.0000 0.0000 'International Tables Vol C Tables 4.2.6.8 and 6.1.1.4'
D D 0.0000 0.0000 'International Tables Vol C Tables 4.2.6.8 and 6.1.1.4'
Mo Mo -1.6832 0.6857 'International Tables Vol C Tables 4.2.6.8 and 6.1.1.4'
N N 0.0061 0.0033 'International Tables Vol C Tables 4.2.6.8 and 6.1.1.4'
O O 0.0106 0.0060 'International Tables Vol C Tables 4.2.6.8 and 6.1.1.4'

loop_
_geom_angle_atom_site_label_1
_geom_angle_atom_site_label_2
_geom_angle_atom_site_label_3
_geom_angle_site_symmetry_1
_geom_angle_site_symmetry_3
_geom_angle
Mo3 Mo4 Mo1 . . 90.539(19)
O5 Mo4 Mo3 . . 35.86(11)
O5 Mo4 Mo1 . . 124.14(11)
O5 Mo4 O1 . . 77.51(15)
O5 Mo4 O1 . 3_666 77.85(14)
O1 Mo4 Mo3 . . 45.18(10)
O1 Mo4 Mo3 3_666 . 85.93(9)
O1 Mo4 Mo1 . . 46.64(10)
O1 Mo4 Mo1 3_666 . 86.14(9)
O1 Mo4 O1 . 3_666 75.72(15)
O2 Mo4 Mo3 . . 124.45(11)
O2 Mo4 Mo1 . . 36.36(11)
O2 Mo4 O5 . . 149.67(15)
O2 Mo4 O1 . 3_666 77.70(14)
O2 Mo4 O1 . . 79.29(15)
O13 Mo4 Mo3 . . 132.42(13)
O13 Mo4 Mo1 . . 133.35(12)
O13 Mo4 O5 . . 96.57(17)
O13 Mo4 O1 . . 156.57(16)
O13 Mo4 O1 . 3_666 80.88(15)
O13 Mo4 O2 . . 97.00(16)
O12 Mo4 Mo3 . . 89.67(14)
O12 Mo4 Mo1 . . 90.91(13)
O12 Mo4 O5 . . 100.26(17)
O12 Mo4 O1 . . 99.04(17)
O12 Mo4 O1 . 3_666 174.68(17)
O12 Mo4 O2 . . 102.45(17)
O12 Mo4 O13 . . 104.33(18)
O5 Mo3 Mo4 . . 35.40(11)
O5 Mo3 O1 . . 74.60(14)
O5 Mo3 O2 . 3_666 72.35(14)
O4 Mo3 Mo4 . . 121.63(11)
O4 Mo3 O5 . . 148.38(15)
O4 Mo3 O1 . . 79.08(14)
O4 Mo3 O2 . 3_666 83.29(14)
O1 Mo3 Mo4 . . 42.56(9)
O1 Mo3 O2 . 3_666 72.39(13)
O2 Mo3 Mo4 3_666 . 79.86(9)
O11 Mo3 Mo4 . . 135.57(14)
O11 Mo3 O5 . . 100.21(17)
O11 Mo3 O4 . . 98.89(17)
O11 Mo3 O1 . . 160.74(16)
O11 Mo3 O2 . 3_666 88.35(16)
O11 Mo3 O10 . . 103.94(18)
O10 Mo3 Mo4 . . 85.97(14)
O10 Mo3 O5 . . 97.61(17)
O10 Mo3 O4 . . 101.94(17)
O10 Mo3 O1 . . 95.18(16)
O10 Mo3 O2 . 3_666 165.54(17)
O4 Mo2 O1 . . 74.23(14)
O4 Mo2 O13 . 3_666 77.07(14)
O3 Mo2 O4 . . 145.37(16)
O3 Mo2 O1 . . 74.65(14)
O3 Mo2 O13 . 3_666 78.41(15)
O13 Mo2 O1 3_666 . 70.16(13)
O9 Mo2 O4 . . 101.54(17)
O9 Mo2 O1 . . 162.10(16)
O9 Mo2 O3 . . 103.37(18)
O9 Mo2 O13 . 3_666 91.97(17)
O9 Mo2 O8 . . 104.9(2)
O8 Mo2 O4 . . 96.25(17)
O8 Mo2 O1 . . 92.90(17)
O8 Mo2 O3 . . 100.13(18)
O8 Mo2 O13 . 3_666 162.85(17)
O5 Mo1 Mo4 3_666 . 78.60(9)
O1 Mo1 Mo4 . . 42.44(9)
O1 Mo1 O5 . 3_666 71.35(13)
O2 Mo1 Mo4 . . 34.83(10)
O2 Mo1 O5 . 3_666 71.34(14)
O2 Mo1 O1 . . 73.89(14)
O3 Mo1 Mo4 . . 120.00(11)
O3 Mo1 O5 . 3_666 83.03(15)
O3 Mo1 O1 . . 77.57(14)
O3 Mo1 O2 . . 146.37(16)
O7 Mo1 Mo4 . . 133.80(14)
O7 Mo1 O5 . 3_666 88.28(16)
O7 Mo1 O1 . . 159.59(16)
O7 Mo1 O2 . . 99.00(17)
O7 Mo1 O3 . . 101.67(17)
O6 Mo1 Mo4 . . 84.40(13)
O6 Mo1 O5 . 3_666 162.77(16)
O6 Mo1 O1 . . 94.14(16)
O6 Mo1 O2 . . 96.14(17)
O6 Mo1 O3 . . 103.34(18)
O6 Mo1 O7 . . 105.74(19)
Mo4 O5 Mo3 . . 108.74(17)
Mo4 O5 Mo1 . 3_666 110.13(16)
Mo3 O5 Mo1 . 3_666 104.21(16)
Mo3 O4 Mo2 . . 113.77(19)
Mo4 O1 Mo4 . 3_666 104.28(15)
Mo4 O1 Mo3 . . 92.26(13)
Mo4 O1 Mo2 . . 164.06(18)
Mo4 O1 Mo2 3_666 . 91.55(12)
Mo4 O1 Mo1 . . 90.93(14)
Mo3 O1 Mo4 . 3_666 97.77(14)
Mo3 O1 Mo2 . . 87.39(13)
Mo3 O1 Mo1 . . 162.78(18)
Mo1 O1 Mo4 . 3_666 97.84(13)
Mo1 O1 Mo2 . . 84.95(12)
Mo4 O2 Mo3 . 3_666 109.56(17)
Mo4 O2 Mo1 . . 108.81(18)
Mo1 O2 Mo3 . 3_666 104.03(14)
Mo1 O3 Mo2 . . 117.03(18)
D15A O15 D15B . . 104.5
Mo4 O13 Mo2 . 3_666 117.40(18)
C5 O14 C4 . . 112.4(4)
C6 N1 H1 . . 107.1
C6 N1 C8 . . 111.7(5)
C6 N1 C7 . . 112.7(5)
C8 N1 H1 . . 107.1
C7 N1 H1 . . 107.1
C7 N1 C8 . . 110.7(5)
C2 N2 H2 . . 107.8
C2 N2 C3 . . 113.0(5)
C3 N2 H2 . . 107.8
C1 N2 H2 . . 107.8
C1 N2 C2 . . 110.6(5)
C1 N2 C3 . . 109.5(5)
O14 C4 H4A . . 110.3
O14 C4 H4B . . 110.3
O14 C4 C3 . . 107.0(4)
H4A C4 H4B . . 108.6
C3 C4 H4A . . 110.3
C3 C4 H4B . . 110.3
N1 C6 H6A . . 109.3
N1 C6 H6B . . 109.3
N1 C6 C5 . . 111.4(5)
H6A C6 H6B . . 108.0
C5 C6 H6A . . 109.3
C5 C6 H6B . . 109.3
N2 C2 H2A . . 109.5
N2 C2 H2B . . 109.5
N2 C2 H2C . . 109.5
H2A C2 H2B . . 109.5
H2A C2 H2C . . 109.5
H2B C2 H2C . . 109.5
O14 C5 C6 . . 105.2(5)
O14 C5 H5A . . 110.7
O14 C5 H5B . . 110.7
C6 C5 H5A . . 110.7
C6 C5 H5B . . 110.7
H5A C5 H5B . . 108.8
N1 C8 H8A . . 109.5
N1 C8 H8B . . 109.5
N1 C8 H8C . . 109.5
H8A C8 H8B . . 109.5
H8A C8 H8C . . 109.5
H8B C8 H8C . . 109.5
N2 C3 C4 . . 112.4(5)
N2 C3 H3A . . 109.1
N2 C3 H3B . . 109.1
C4 C3 H3A . . 109.1
C4 C3 H3B . . 109.1
H3A C3 H3B . . 107.9
N1 C7 H7A . . 109.5
N1 C7 H7B . . 109.5
N1 C7 H7C . . 109.5
H7A C7 H7B . . 109.5
H7A C7 H7C . . 109.5
H7B C7 H7C . . 109.5
N2 C1 H1A . . 109.5
N2 C1 H1B . . 109.5
N2 C1 H1C . . 109.5
H1A C1 H1B . . 109.5
H1A C1 H1C . . 109.5
H1B C1 H1C . . 109.5

loop_
_geom_bond_atom_site_label_1
_geom_bond_atom_site_label_2
_geom_bond_site_symmetry_2
_geom_bond_distance
_geom_bond_publ_flag
Mo1 O1 . 2.340(4) y
Mo1 O2 . 2.015(4) y
Mo1 O3 . 1.893(4) y
Mo1 O5 3_666 2.357(4) y
Mo1 O6 . 1.696(4) y
Mo1 O7 . 1.700(4) y
Mo2 O1 . 2.450(4) y
Mo2 O3 . 1.901(4) y
Mo2 O4 . 1.968(4) y
Mo2 O8 . 1.699(4) y
Mo2 O9 . 1.696(4) y
Mo2 O13 3_666 2.270(4) y
Mo3 O1 . 2.277(4) y
Mo3 O2 3_666 2.334(4) y
Mo3 O4 . 1.933(4) y
Mo3 O5 . 1.984(4) y
Mo3 O10 . 1.705(4) y
Mo3 O11 . 1.699(4) y
Mo4 O1 . 2.172(4) y
Mo4 O1 3_666 2.368(4) y
Mo4 O2 . 1.942(4) y
Mo4 O5 . 1.963(4) y
Mo4 O12 . 1.692(4) y
Mo4 O13 . 1.759(4) y
Mo4 Mo3 . 3.2081(11) ?
Mo4 Mo1 . 3.2177(9) ?
O15 D15A . 0.8701 ?
O15 D15B . 0.8698 ?
O14 C4 . 1.437(6) ?
O14 C5 . 1.430(7) ?
N1 H1 . 1.0000 ?
N1 C6 . 1.485(7) ?
N1 C8 . 1.493(7) ?
N1 C7 . 1.487(8) ?
N2 H2 . 1.0000 ?
N2 C2 . 1.486(8) ?
N2 C3 . 1.494(8) ?
N2 C1 . 1.484(7) ?
C4 H4A . 0.9900 ?
C4 H4B . 0.9900 ?
C4 C3 . 1.509(8) ?
C6 H6A . 0.9900 ?
C6 H6B . 0.9900 ?
C6 C5 . 1.516(7) ?
C2 H2A . 0.9800 ?
C2 H2B . 0.9800 ?
C2 H2C . 0.9800 ?
C5 H5A . 0.9900 ?
C5 H5B . 0.9900 ?
C8 H8A . 0.9800 ?
C8 H8B . 0.9800 ?
C8 H8C . 0.9800 ?
C3 H3A . 0.9900 ?
C3 H3B . 0.9900 ?
C7 H7A . 0.9800 ?
C7 H7B . 0.9800 ?
C7 H7C . 0.9800 ?
C1 H1A . 0.9800 ?
C1 H1B . 0.9800 ?
C1 H1C . 0.9800 ?

loop_
_geom_hbond_atom_site_label_D
_geom_hbond_atom_site_label_H
_geom_hbond_atom_site_label_A
_geom_hbond_site_symmetry_A
_geom_hbond_distance_DH
_geom_hbond_distance_HA
_geom_hbond_distance_DA
_geom_hbond_angle_DHA
N1 H1 O14 . 1.00 2.26 2.737(6) 108
N1 H1 O15 1_555 1.00 1.97 2.916(7) 157
N2 H2 O14 . 1.00 2.46 2.808(7) 100
N2 H2 O15 1_555 1.00 1.87 2.863(6) 170
O15 D15A O4 1_555 0.87 1.99 2.854(5) 170
O15 D15B O4 3_656 0.87 1.99 2.863(6) 177
C1 H1A O5 4_565 0.98 2.56 3.440(6) 149
C1 H1B O9 1_555 0.98 2.36 3.189(7) 142
C1 H1C O11 3_656 0.98 2.39 3.355(8) 168
C2 H2A O3 2_545 0.98 2.44 3.343(7) 153
C2 H2B O10 3_656 0.98 2.34 3.300(8) 167
C3 H3A O13 3_666 0.99 2.52 3.407(7) 150
C3 H3B O11 4_565 0.99 2.42 3.266(7) 143
C4 H4A O6 4_665 0.99 2.50 3.472(8) 167
C6 H6B O6 3_666 0.99 2.44 3.360(8) 154
C7 H7A O12 4_665 0.98 2.49 3.316(8) 142
C7 H7B O8 3_656 0.98 2.26 3.227(8) 170
C8 H8A O9 1_655 0.98 2.48 3.402(7) 157
C8 H8B O9 3_656 0.98 2.48 3.461(8) 176
C8 H8C O11 1_555 0.98 2.40 3.155(7) 134
C8 H8C O7 3_666 0.98 2.52 3.270(8) 133

_cod_database_fobs_code 1552941
